data_2231775
loop_
_publ_author_name
'Makhoba, Sizwe'
'Muller, Alfred'
'Meijboom, Reinout'
'Omondi, Bernard'

_publ_section_title
;
 <i>trans</i>-Carbonylchloridobis[dicyclohexyl(4-isopropylphenyl)phosphane]rhodium(I)
 acetone monosolvate
;
_journal_coeditor_code ZL2392
_journal_issue 9
_journal_name_full 'Acta Crystallographica Section E'
_journal_page_first m1286
_journal_page_last m1287
_journal_paper_doi 10.1107/S1600536811033447
_journal_volume 67
_journal_year 2011
_chemical_formula_iupac '[Rh Cl (C21 H33 P1)2 (C O)], C3 H6 O'
_chemical_formula_moiety 'C43 H66 Cl1 O P2 Rh, C3 H6 O'
_chemical_formula_sum 'C46 H72 Cl O2 P2 Rh'
_chemical_formula_weight 857.34
_chemical_name_systematic
;
<i>trans</i>-Carbonylchloridobis[dicyclohexyl(4-
isopropylphenyl)phosphane]rhodium(I) acetone monosolvate
;
_space_group_IT_number 96
_symmetry_cell_setting tetragonal
_symmetry_space_group_name_Hall 'P 4nw 2abw'
_symmetry_space_group_name_H-M 'P 43 21 2'
_atom_sites_solution_hydrogens geom
_atom_sites_solution_primary direct
_atom_sites_solution_secondary difmap
_audit_creation_method 'WinGX routine CIF_UPDATE'
_cell_angle_alpha 90
_cell_angle_beta 90
_cell_angle_gamma 90
_cell_formula_units_Z 8
_cell_length_a 16.0130(15)
_cell_length_b 16.0130(15)
_cell_length_c 35.557(3)
_cell_measurement_reflns_used 9890
_cell_measurement_temperature 100(2)
_cell_measurement_theta_max 27.39
_cell_measurement_theta_min 2.29
_cell_volume 9117.4(14)
_computing_cell_refinement 'SAINT (Bruker, 2008)'
_computing_data_collection 'APEX2 (Bruker, 2011)'
_computing_data_reduction 'SAINT and XPREP (Bruker, 2008)'
_computing_molecular_graphics 'DIAMOND (Brandenburg & Putz, 2005)'
_computing_publication_material 'WinGX (Farrugia, 1999)'
_computing_structure_refinement 'SHELXL97 (Sheldrick, 2008)'
_computing_structure_solution 'SIR97 (Altomare <i>et al.</i>, 1999)'
_diffrn_ambient_temperature 100(2)
_diffrn_detector_area_resol_mean 8.4
_diffrn_measured_fraction_theta_full 0.997
_diffrn_measured_fraction_theta_max 0.997
_diffrn_measurement_device_type 'Bruker APEX DUO 4K CCD'
_diffrn_measurement_method '\f and \w'
_diffrn_radiation_monochromator graphite
_diffrn_radiation_type MoK\a
_diffrn_radiation_wavelength 0.71073
_diffrn_reflns_av_R_equivalents 0.105
_diffrn_reflns_limit_h_max 21
_diffrn_reflns_limit_h_min -21
_diffrn_reflns_limit_k_max 18
_diffrn_reflns_limit_k_min -21
_diffrn_reflns_limit_l_max 46
_diffrn_reflns_limit_l_min -47
_diffrn_reflns_number 245346
_diffrn_reflns_theta_full 28.38
_diffrn_reflns_theta_max 28.38
_diffrn_reflns_theta_min 1.71
_diffrn_standards_decay_% 0
_diffrn_standards_interval_count 0
_diffrn_standards_interval_time 0
_diffrn_standards_number 0
_exptl_absorpt_coefficient_mu 0.538
_exptl_absorpt_correction_T_max 0.9285
_exptl_absorpt_correction_T_min 0.8383
_exptl_absorpt_correction_type multi-scan
_exptl_absorpt_process_details '(SADABS; Bruker, 2008)'
_exptl_crystal_colour yellow
_exptl_crystal_density_diffrn 1.249
_exptl_crystal_density_method 'not measured'
_exptl_crystal_description block
_exptl_crystal_F_000 3648
_exptl_crystal_size_max 0.34
_exptl_crystal_size_mid 0.24
_exptl_crystal_size_min 0.14
_refine_diff_density_max 0.584
_refine_diff_density_min -0.361
_refine_ls_abs_structure_details 'Flack (1983), 4954 Friedel pairs'
_refine_ls_abs_structure_Flack -0.029(17)
_refine_ls_extinction_method none
_refine_ls_goodness_of_fit_ref 1.042
_refine_ls_hydrogen_treatment constr
_refine_ls_matrix_type full
_refine_ls_number_parameters 544
_refine_ls_number_reflns 11404
_refine_ls_number_restraints 31
_refine_ls_restrained_S_all 1.06
_refine_ls_R_factor_all 0.0402
_refine_ls_R_factor_gt 0.0297
_refine_ls_shift/su_max 0.014
_refine_ls_shift/su_mean 0
_refine_ls_structure_factor_coef Fsqd
_refine_ls_weighting_details 'calc w=1/[\s^2^(Fo^2^)+(0.0171P)^2^+5.2510P] where P=(Fo^2^+2Fc^2^)/3'
_refine_ls_weighting_scheme calc
_refine_ls_wR_factor_ref 0.0589
_reflns_number_gt 10089
_reflns_number_total 11404
_reflns_threshold_expression I>2\s(I)
_cod_data_source_file zl2392.cif
_cod_data_source_block I
_cod_original_cell_volume 9117.4(15)
_cod_database_code 2231775
_cod_database_fobs_code 2231775

loop_
_symmetry_equiv_pos_as_xyz
'x, y, z'
'-x, -y, z+1/2'
'x+1/2, -y+1/2, -z+1/4'
'-x+1/2, y+1/2, -z+3/4'
'-y, -x, -z+1/2'
'y, x, -z'
'y+1/2, -x+1/2, z+1/4'
'-y+1/2, x+1/2, z+3/4'

loop_
_atom_site_type_symbol
_atom_site_label
_atom_site_fract_x
_atom_site_fract_y
_atom_site_fract_z
_atom_site_U_iso_or_equiv
_atom_site_adp_type
_atom_site_calc_flag
_atom_site_refinement_flags
_atom_site_occupancy
_atom_site_disorder_assembly
_atom_site_disorder_group
Rh Rh1 0.296490(11) 0.118541(11) 0.226611(5) 0.01316(4) Uani d . 1 . .
Cl Cl 0.32709(4) 0.14074(4) 0.162099(15) 0.02160(12) Uani d . 1 . .
C C01 0.27320(13) 0.10337(14) 0.27571(7) 0.0185(4) Uani d . 1 . .
O O1 0.25881(11) 0.09525(11) 0.30693(5) 0.0270(4) Uani d . 1 . .
P P1 0.19418(3) 0.22135(3) 0.224492(15) 0.01422(11) Uani d . 1 . .
P P2 0.40800(3) 0.02650(4) 0.232680(15) 0.01409(12) Uani d . 1 . .
C C1A -0.1068(6) 0.1425(10) 0.3267(3) 0.0219(12) Uani d PD 0.523(5) A 1
H H1A -0.1169 0.081 0.3246 0.026 Uiso calc PR 0.523(5) A 1
C C2A -0.0880(4) 0.1633(5) 0.36763(16) 0.0478(13) Uani d PD 0.523(5) A 1
H H2A1 -0.0387 0.1321 0.3759 0.072 Uiso calc PR 0.523(5) A 1
H H2A2 -0.136 0.1479 0.3833 0.072 Uiso calc PR 0.523(5) A 1
H H2A3 -0.0774 0.2233 0.3701 0.072 Uiso calc PR 0.523(5) A 1
C C3A -0.1871(4) 0.1884(6) 0.3156(2) 0.063(3) Uani d PD 0.523(5) A 1
H H3A1 -0.1769 0.2488 0.3155 0.094 Uiso calc PR 0.523(5) A 1
H H3A2 -0.2313 0.1753 0.3337 0.094 Uiso calc PR 0.523(5) A 1
H H3A3 -0.2045 0.1705 0.2904 0.094 Uiso calc PR 0.523(5) A 1
C C4A 0.3139(5) -0.2813(5) 0.3295(2) 0.0332(16) Uani d PD 0.554(8) B 1
H H4A 0.2528 -0.2766 0.3351 0.04 Uiso calc PR 0.554(8) B 1
C C5A 0.337(2) -0.3567(14) 0.3058(5) 0.052(2) Uani d PD 0.554(8) B 1
H H5A1 0.3975 -0.3598 0.3032 0.078 Uiso calc PR 0.554(8) B 1
H H5A2 0.3111 -0.3514 0.2809 0.078 Uiso calc PR 0.554(8) B 1
H H5A3 0.3162 -0.4075 0.3181 0.078 Uiso calc PR 0.554(8) B 1
C C6A 0.3706(7) -0.2919(5) 0.3661(2) 0.081(3) Uani d PDU 0.554(8) B 1
H H6A1 0.376 -0.2378 0.3788 0.122 Uiso calc PR 0.554(8) B 1
H H6A2 0.426 -0.312 0.3587 0.122 Uiso calc PR 0.554(8) B 1
H H6A3 0.3446 -0.3322 0.3832 0.122 Uiso calc PR 0.554(8) B 1
C C1B -0.1148(6) 0.1476(11) 0.3223(3) 0.0219(12) Uani d PD 0.477(5) A 2
H H1B -0.1062 0.094 0.3362 0.026 Uiso calc PR 0.477(5) A 2
C C2B -0.1380(5) 0.2143(5) 0.35103(18) 0.0478(13) Uani d PD 0.477(5) A 2
H H2B1 -0.0907 0.2241 0.3679 0.072 Uiso calc PR 0.477(5) A 2
H H2B2 -0.1863 0.1954 0.3657 0.072 Uiso calc PR 0.477(5) A 2
H H2B3 -0.1521 0.2663 0.3379 0.072 Uiso calc PR 0.477(5) A 2
C C3B -0.1887(3) 0.1353(4) 0.29552(17) 0.0281(14) Uani d PD 0.477(5) A 2
H H3B1 -0.1974 0.1864 0.2809 0.042 Uiso calc PR 0.477(5) A 2
H H3B2 -0.2391 0.1229 0.3101 0.042 Uiso calc PR 0.477(5) A 2
H H3B3 -0.1768 0.0887 0.2784 0.042 Uiso calc PR 0.477(5) A 2
C C4B 0.3469(6) -0.2804(7) 0.3325(3) 0.0332(16) Uani d PD 0.446(8) B 2
H H4B 0.405 -0.2868 0.3424 0.04 Uiso calc PR 0.446(8) B 2
C C5B 0.331(3) -0.3593(17) 0.3116(7) 0.052(2) Uani d PD 0.446(8) B 2
H H5B1 0.3759 -0.3686 0.2934 0.078 Uiso calc PR 0.446(8) B 2
H H5B2 0.2775 -0.3553 0.2984 0.078 Uiso calc PR 0.446(8) B 2
H H5B3 0.3291 -0.4061 0.3294 0.078 Uiso calc PR 0.446(8) B 2
C C6B 0.2968(7) -0.2656(5) 0.3655(2) 0.062(3) Uani d PDU 0.446(8) B 2
H H6B1 0.2928 -0.3171 0.3802 0.093 Uiso calc PR 0.446(8) B 2
H H6B2 0.2407 -0.2478 0.3578 0.093 Uiso calc PR 0.446(8) B 2
H H6B3 0.3227 -0.2218 0.3807 0.093 Uiso calc PR 0.446(8) B 2
C C111 0.10397(13) 0.20137(14) 0.25449(6) 0.0155(4) Uani d . 1 A .
C C112 0.07887(14) 0.11957(15) 0.26091(6) 0.0174(5) Uani d . 1 . .
H H112 0.1091 0.0749 0.2498 0.021 Uiso calc R 1 . .
C C113 0.01013(15) 0.10227(15) 0.28339(6) 0.0198(5) Uani d . 1 A .
H H113 -0.006 0.0458 0.2873 0.024 Uiso calc R 1 . .
C C114 -0.03569(15) 0.16564(15) 0.30036(6) 0.0199(5) Uani d D 1 . .
C C115 -0.01049(16) 0.24773(16) 0.29398(7) 0.0234(5) Uani d . 1 A .
H H115 -0.0403 0.2922 0.3055 0.028 Uiso calc R 1 . .
C C116 0.05759(14) 0.26562(14) 0.27102(7) 0.0200(5) Uani d . 1 . .
H H116 0.0727 0.3221 0.2665 0.024 Uiso calc R 1 A .
C C121 0.23735(14) 0.32196(14) 0.24048(6) 0.0187(5) Uani d . 1 . .
H H121 0.1926 0.3653 0.2386 0.022 Uiso calc R 1 . .
C C122 0.26715(17) 0.31755(16) 0.28140(7) 0.0261(5) Uani d . 1 . .
H H12A 0.3082 0.2717 0.2841 0.031 Uiso calc R 1 . .
H H12B 0.2191 0.3052 0.298 0.031 Uiso calc R 1 . .
C C123 0.30747(18) 0.40018(16) 0.29338(8) 0.0336(7) Uani d . 1 . .
H H12C 0.2652 0.4452 0.2924 0.04 Uiso calc R 1 . .
H H12D 0.3274 0.3954 0.3196 0.04 Uiso calc R 1 . .
C C124 0.38058(17) 0.42277(16) 0.26785(9) 0.0376(7) Uani d . 1 . .
H H12E 0.4044 0.4771 0.2758 0.045 Uiso calc R 1 . .
H H12F 0.4248 0.3799 0.2702 0.045 Uiso calc R 1 . .
C C125 0.35206(17) 0.42832(16) 0.22722(9) 0.0355(7) Uani d . 1 . .
H H12G 0.4008 0.4398 0.2109 0.043 Uiso calc R 1 . .
H H12H 0.3123 0.4753 0.2245 0.043 Uiso calc R 1 . .
C C126 0.30983(16) 0.34720(16) 0.21440(7) 0.0267(6) Uani d . 1 . .
H H12I 0.3517 0.3018 0.2139 0.032 Uiso calc R 1 . .
H H12J 0.2883 0.3546 0.1885 0.032 Uiso calc R 1 . .
C C131 0.14855(15) 0.24185(14) 0.17773(6) 0.0181(5) Uani d . 1 . .
H H131 0.1961 0.2528 0.1602 0.022 Uiso calc R 1 . .
C C132 0.10437(15) 0.16316(15) 0.16354(7) 0.0229(5) Uani d . 1 . .
H H13A 0.1436 0.1154 0.1644 0.027 Uiso calc R 1 . .
H H13B 0.0566 0.1501 0.1802 0.027 Uiso calc R 1 . .
C C133 0.07292(18) 0.17503(18) 0.12330(7) 0.0302(6) Uani d . 1 . .
H H13C 0.1211 0.183 0.1062 0.036 Uiso calc R 1 . .
H H13D 0.0426 0.1242 0.1152 0.036 Uiso calc R 1 . .
C C134 0.01529(18) 0.24991(19) 0.12055(8) 0.0333(7) Uani d . 1 . .
H H13E -0.036 0.2389 0.1353 0.04 Uiso calc R 1 . .
H H13F -0.0012 0.2582 0.094 0.04 Uiso calc R 1 . .
C C135 0.05677(17) 0.32905(18) 0.13510(7) 0.0309(6) Uani d . 1 . .
H H13G 0.0158 0.3753 0.1348 0.037 Uiso calc R 1 . .
H H13H 0.1035 0.3444 0.1182 0.037 Uiso calc R 1 . .
C C136 0.09008(16) 0.31768(16) 0.17526(7) 0.0245(5) Uani d . 1 . .
H H13I 0.0426 0.3099 0.1928 0.029 Uiso calc R 1 . .
H H13J 0.1207 0.3686 0.183 0.029 Uiso calc R 1 . .
C C211 0.38831(16) -0.06260(14) 0.26335(6) 0.0184(5) Uani d . 1 B .
C C212 0.30787(17) -0.09523(15) 0.26457(7) 0.0251(5) Uani d . 1 . .
H H212 0.2647 -0.0697 0.2503 0.03 Uiso calc R 1 . .
C C213 0.2901(2) -0.16503(17) 0.28653(8) 0.0369(7) Uani d . 1 B .
H H213 0.2348 -0.1864 0.2869 0.044 Uiso calc R 1 . .
C C214 0.3509(2) -0.20404(17) 0.30784(7) 0.0388(8) Uani d D 1 . .
C C215 0.4306(2) -0.17083(17) 0.30673(7) 0.0347(7) Uani d . 1 B .
H H215 0.4734 -0.196 0.3214 0.042 Uiso calc R 1 . .
C C216 0.44988(17) -0.10151(16) 0.28472(7) 0.0266(6) Uani d . 1 . .
H H216 0.5054 -0.0806 0.2843 0.032 Uiso calc R 1 B .
C C221 0.44359(15) -0.02103(15) 0.18819(6) 0.0178(5) Uani d . 1 . .
H H221 0.4465 0.0253 0.1694 0.021 Uiso calc R 1 . .
C C222 0.37912(17) -0.08287(17) 0.17341(7) 0.0269(5) Uani d . 1 . .
H H22A 0.3234 -0.0562 0.1729 0.032 Uiso calc R 1 . .
H H22B 0.3763 -0.1319 0.1903 0.032 Uiso calc R 1 . .
C C223 0.40333(18) -0.1112(2) 0.13367(7) 0.0361(7) Uani d . 1 . .
H H22C 0.3623 -0.1528 0.1246 0.043 Uiso calc R 1 . .
H H22D 0.4014 -0.0626 0.1165 0.043 Uiso calc R 1 . .
C C224 0.48995(19) -0.14917(18) 0.13265(8) 0.0337(7) Uani d . 1 . .
H H22E 0.5053 -0.1616 0.1063 0.04 Uiso calc R 1 . .
H H22F 0.4897 -0.2025 0.1468 0.04 Uiso calc R 1 . .
C C225 0.55463(18) -0.09071(18) 0.14967(7) 0.0315(6) Uani d . 1 . .
H H22G 0.5617 -0.0416 0.1331 0.038 Uiso calc R 1 . .
H H22H 0.609 -0.12 0.1511 0.038 Uiso calc R 1 . .
C C226 0.52968(15) -0.06103(16) 0.18898(7) 0.0231(5) Uani d . 1 . .
H H22I 0.5294 -0.1091 0.2065 0.028 Uiso calc R 1 . .
H H22J 0.5711 -0.02 0.1982 0.028 Uiso calc R 1 . .
C C231 0.50106(14) 0.07875(15) 0.25216(6) 0.0177(4) Uani d . 1 . .
H H231 0.5474 0.037 0.2532 0.021 Uiso calc R 1 . .
C C232 0.52855(15) 0.15070(15) 0.22626(8) 0.0233(5) Uani d . 1 . .
H H23A 0.5418 0.1282 0.201 0.028 Uiso calc R 1 . .
H H23B 0.4821 0.191 0.2235 0.028 Uiso calc R 1 . .
C C233 0.60515(16) 0.19557(18) 0.24207(7) 0.0302(6) Uani d . 1 . .
H H23C 0.6534 0.157 0.2419 0.036 Uiso calc R 1 . .
H H23D 0.619 0.2438 0.2258 0.036 Uiso calc R 1 . .
C C234 0.59008(17) 0.22631(17) 0.28217(8) 0.0320(6) Uani d . 1 . .
H H23E 0.6418 0.2519 0.2921 0.038 Uiso calc R 1 . .
H H23F 0.5459 0.2695 0.282 0.038 Uiso calc R 1 . .
C C235 0.56370(17) 0.15413(18) 0.30758(7) 0.0292(6) Uani d . 1 . .
H H23G 0.6097 0.113 0.3093 0.035 Uiso calc R 1 . .
H H23H 0.5523 0.1755 0.3332 0.035 Uiso calc R 1 . .
C C236 0.48589(15) 0.11165(17) 0.29219(6) 0.0236(5) Uani d . 1 . .
H H23I 0.439 0.152 0.2919 0.028 Uiso calc R 1 . .
H H23J 0.4702 0.0646 0.3088 0.028 Uiso calc R 1 . .
O O2A 0.1421(3) 0.9423(2) 0.19253(10) 0.0673(12) Uani d P 0.735(4) C 1
C C7A 0.1229(3) 0.9277(3) 0.16044(16) 0.0412(12) Uani d P 0.735(4) C 1
C C8A 0.1729(5) 0.9554(5) 0.12697(17) 0.0396(14) Uani d P 0.735(4) C 1
H H8A1 0.2117 0.9996 0.1346 0.059 Uiso calc PR 0.735(4) C 1
H H8A2 0.1352 0.9768 0.1075 0.059 Uiso calc PR 0.735(4) C 1
H H8A3 0.2045 0.9079 0.117 0.059 Uiso calc PR 0.735(4) C 1
C C9A 0.0460(4) 0.8777(4) 0.15197(15) 0.0715(19) Uani d P 0.735(4) C 1
H H9A1 0.0163 0.8655 0.1754 0.107 Uiso calc PR 0.735(4) C 1
H H9A2 0.062 0.8252 0.1398 0.107 Uiso calc PR 0.735(4) C 1
H H9A3 0.0095 0.9096 0.1352 0.107 Uiso calc PR 0.735(4) C 1
O O2B 0.0178(7) 0.9608(7) 0.1191(4) 0.079(4) Uani d P 0.265(4) C 2
C C7B 0.0849(11) 0.9422(9) 0.1305(4) 0.055(4) Uani d P 0.265(4) C 2
C C8B 0.1651(14) 0.9696(15) 0.1112(6) 0.052(5) Uani d P 0.265(4) C 2
H H8B1 0.152 1.011 0.0918 0.079 Uiso calc PR 0.265(4) C 2
H H8B2 0.192 0.921 0.0996 0.079 Uiso calc PR 0.265(4) C 2
H H8B3 0.2029 0.9943 0.1298 0.079 Uiso calc PR 0.265(4) C 2
C C9B 0.0960(14) 0.8978(12) 0.1642(5) 0.0673(12) Uani d P 0.265(4) C 2
H H9B1 0.0461 0.8643 0.1693 0.101 Uiso calc PR 0.265(4) C 2
H H9B2 0.1052 0.9372 0.1849 0.101 Uiso calc PR 0.265(4) C 2
H H9B3 0.1446 0.8609 0.1618 0.101 Uiso calc PR 0.265(4) C 2

loop_
_atom_site_aniso_label
_atom_site_aniso_U_11
_atom_site_aniso_U_22
_atom_site_aniso_U_33
_atom_site_aniso_U_12
_atom_site_aniso_U_13
_atom_site_aniso_U_23
Rh1 0.01277(8) 0.01424(8) 0.01245(7) 0.00271(7) 0.00052(7) 0.00092(7)
Cl 0.0220(3) 0.0260(3) 0.0169(2) 0.0078(2) 0.0037(2) 0.0048(2)
C01 0.0141(10) 0.0176(11) 0.0238(11) 0.0057(8) 0.0006(9) -0.0003(10)
O1 0.0280(10) 0.0342(11) 0.0187(8) 0.0082(8) -0.0009(7) 0.0006(8)
P1 0.0132(3) 0.0138(3) 0.0156(2) 0.0022(2) 0.0013(2) 0.0018(2)
P2 0.0141(3) 0.0144(3) 0.0137(3) 0.0033(2) -0.0001(2) 0.0007(2)
C1A 0.0190(18) 0.0212(19) 0.026(2) -0.0022(17) 0.0063(16) 0.000(2)
C2A 0.053(3) 0.063(4) 0.028(2) -0.029(2) 0.022(2) -0.015(2)
C3A 0.025(3) 0.087(6) 0.076(5) 0.007(4) 0.020(3) 0.040(5)
C4A 0.036(5) 0.0222(16) 0.041(2) -0.002(4) 0.006(4) 0.0106(15)
C5A 0.062(4) 0.023(2) 0.070(5) -0.011(2) 0.035(6) 0.006(3)
C6A 0.120(5) 0.068(4) 0.055(4) -0.028(4) -0.008(4) 0.019(3)
C1B 0.0190(18) 0.0212(19) 0.026(2) -0.0022(17) 0.0063(16) 0.000(2)
C2B 0.053(3) 0.063(4) 0.028(2) -0.029(2) 0.022(2) -0.015(2)
C3B 0.013(3) 0.035(4) 0.036(3) -0.002(2) 0.005(2) 0.009(3)
C4B 0.036(5) 0.0222(16) 0.041(2) -0.002(4) 0.006(4) 0.0106(15)
C5B 0.062(4) 0.023(2) 0.070(5) -0.011(2) 0.035(6) 0.006(3)
C6B 0.098(5) 0.039(4) 0.049(4) -0.022(4) 0.030(4) 0.009(3)
C111 0.0139(11) 0.0161(10) 0.0166(10) 0.0029(9) 0.0000(8) 0.0005(9)
C112 0.0165(11) 0.0163(11) 0.0195(11) 0.0004(10) -0.0016(8) -0.0016(9)
C113 0.0205(12) 0.0178(12) 0.0209(12) -0.0030(9) -0.0013(9) -0.0003(9)
C114 0.0178(12) 0.0238(13) 0.0181(11) -0.0036(10) 0.0007(9) -0.0021(10)
C115 0.0210(13) 0.0206(13) 0.0285(14) 0.0021(10) 0.0080(11) -0.0033(10)
C116 0.0194(11) 0.0141(10) 0.0264(13) 0.0010(9) 0.0048(10) 0.0020(10)
C121 0.0171(11) 0.0159(11) 0.0232(12) 0.0012(9) -0.0003(9) 0.0010(9)
C122 0.0281(13) 0.0241(14) 0.0260(13) -0.0015(10) -0.0024(11) -0.0043(10)
C123 0.0318(16) 0.0271(15) 0.0418(16) -0.0017(12) -0.0069(13) -0.0126(12)
C124 0.0234(13) 0.0213(13) 0.068(2) -0.0011(11) -0.0087(15) -0.0120(13)
C125 0.0264(14) 0.0218(13) 0.0583(19) -0.0069(11) 0.0057(14) 0.0012(14)
C126 0.0235(13) 0.0226(12) 0.0341(14) -0.0026(11) 0.0064(11) 0.0018(11)
C131 0.0185(11) 0.0190(11) 0.0167(11) 0.0043(9) -0.0008(9) 0.0028(9)
C132 0.0218(13) 0.0259(13) 0.0210(12) 0.0001(10) -0.0047(10) 0.0035(10)
C133 0.0333(15) 0.0368(16) 0.0204(13) -0.0020(12) -0.0076(11) 0.0022(11)
C134 0.0254(14) 0.0481(18) 0.0264(14) -0.0014(13) -0.0078(11) 0.0140(13)
C135 0.0285(14) 0.0363(16) 0.0279(14) 0.0082(12) -0.0014(11) 0.0150(12)
C136 0.0241(13) 0.0234(14) 0.0259(12) 0.0075(10) 0.0006(10) 0.0058(10)
C211 0.0259(12) 0.0149(10) 0.0143(10) 0.0046(10) 0.0021(9) -0.0009(8)
C212 0.0321(14) 0.0191(12) 0.0243(12) -0.0009(10) 0.0011(11) -0.0009(9)
C213 0.0509(18) 0.0256(14) 0.0340(15) -0.0116(14) 0.0071(14) 0.0009(12)
C214 0.077(2) 0.0163(12) 0.0235(13) 0.0031(15) 0.0115(13) 0.0024(11)
C215 0.056(2) 0.0269(15) 0.0211(13) 0.0166(14) 0.0005(13) 0.0053(11)
C216 0.0320(14) 0.0267(14) 0.0211(12) 0.0085(11) 0.0013(10) 0.0015(10)
C221 0.0194(12) 0.0201(12) 0.0140(10) 0.0052(9) 0.0001(9) 0.0015(9)
C222 0.0273(13) 0.0334(14) 0.0199(12) -0.0005(12) -0.0009(11) -0.0090(10)
C223 0.0378(16) 0.0497(18) 0.0208(13) 0.0098(15) -0.0035(11) -0.0149(13)
C224 0.0454(18) 0.0352(16) 0.0205(13) 0.0134(13) 0.0011(12) -0.0077(12)
C225 0.0325(15) 0.0374(16) 0.0246(14) 0.0137(12) 0.0034(11) -0.0052(12)
C226 0.0192(12) 0.0284(14) 0.0217(12) 0.0102(10) 0.0003(10) -0.0027(10)
C231 0.0131(11) 0.0222(13) 0.0177(10) 0.0017(8) -0.0026(9) -0.0017(9)
C232 0.0214(12) 0.0223(12) 0.0264(12) 0.0009(10) 0.0015(11) 0.0020(11)
C233 0.0208(13) 0.0290(14) 0.0406(14) -0.0049(11) 0.0043(11) 0.0000(12)
C234 0.0230(13) 0.0268(14) 0.0462(17) -0.0044(10) -0.0034(12) -0.0097(12)
C235 0.0245(14) 0.0349(16) 0.0283(13) -0.0004(11) -0.0063(11) -0.0098(12)
C236 0.0212(12) 0.0289(13) 0.0207(11) -0.0014(11) -0.0007(9) -0.0065(11)
O2A 0.093(3) 0.058(2) 0.050(2) -0.015(2) -0.015(2) 0.0039(17)
C7A 0.038(3) 0.021(2) 0.065(3) -0.0081(18) -0.003(2) -0.006(2)
C8A 0.032(3) 0.035(3) 0.052(4) -0.003(2) -0.006(3) -0.007(3)
C9A 0.069(4) 0.086(5) 0.060(3) -0.048(3) 0.026(3) -0.032(3)
O2B 0.047(6) 0.060(7) 0.129(11) -0.014(5) 0.010(7) -0.008(7)
C7B 0.072(11) 0.040(8) 0.054(9) 0.010(7) 0.010(8) 0.000(6)
C8B 0.040(9) 0.053(11) 0.064(14) 0.001(8) -0.001(11) 0.010(10)
C9B 0.093(3) 0.058(2) 0.050(2) -0.015(2) -0.015(2) 0.0039(17)

loop_
_atom_type_symbol
_atom_type_description
_atom_type_scat_dispersion_real
_atom_type_scat_dispersion_imag
_atom_type_scat_source
C C 0.0033 0.0016 'International Tables Vol C Tables 4.2.6.8 and 6.1.1.4'
H H 0 0 'International Tables Vol C Tables 4.2.6.8 and 6.1.1.4'
O O 0.0106 0.006 'International Tables Vol C Tables 4.2.6.8 and 6.1.1.4'
P P 0.1023 0.0942 'International Tables Vol C Tables 4.2.6.8 and 6.1.1.4'
Cl Cl 0.1484 0.1585 'International Tables Vol C Tables 4.2.6.8 and 6.1.1.4'
Rh Rh -1.1178 0.9187 'International Tables Vol C Tables 4.2.6.8 and 6.1.1.4'

loop_
_geom_angle_atom_site_label_1
_geom_angle_atom_site_label_2
_geom_angle_atom_site_label_3
_geom_angle
C01 Rh1 P1 88.91(7)
C01 Rh1 P2 89.06(7)
P1 Rh1 P2 173.42(2)
C01 Rh1 Cl 179.13(7)
P1 Rh1 Cl 90.47(2)
P2 Rh1 Cl 91.49(2)
O1 C01 Rh1 178.8(2)
C111 P1 C121 105.66(11)
C111 P1 C131 104.15(10)
C121 P1 C131 105.72(10)
C111 P1 Rh1 114.53(7)
C121 P1 Rh1 110.17(8)
C131 P1 Rh1 115.75(8)
C211 P2 C231 105.67(11)
C211 P2 C221 104.08(10)
C231 P2 C221 105.04(11)
C211 P2 Rh1 114.75(8)
C231 P2 Rh1 111.58(8)
C221 P2 Rh1 114.77(7)
C114 C1A C2A 112.8(7)
C114 C1A C3A 110.7(9)
C2A C1A C3A 107.8(8)
C114 C1A H1A 108.5
C2A C1A H1A 108.5
C3A C1A H1A 108.5
C5A C4A C214 105.2(14)
C5A C4A C6A 103.4(12)
C214 C4A C6A 105.6(5)
C5A C4A H4A 113.9
C214 C4A H4A 113.9
C6A C4A H4A 113.9
C114 C1B C2B 114.6(10)
C114 C1B C3B 110.5(8)
C2B C1B C3B 108.5(9)
C114 C1B H1B 107.7
C2B C1B H1B 107.7
C3B C1B H1B 107.7
C1B C2B H2B1 109.5
C1B C2B H2B2 109.5
H2B1 C2B H2B2 109.5
C1B C2B H2B3 109.5
H2B1 C2B H2B3 109.5
H2B2 C2B H2B3 109.5
C1B C3B H3B1 109.5
C1B C3B H3B2 109.5
H3B1 C3B H3B2 109.5
C1B C3B H3B3 109.5
H3B1 C3B H3B3 109.5
H3B2 C3B H3B3 109.5
C6B C4B C5B 116.8(16)
C6B C4B C214 111.3(8)
C5B C4B C214 114.0(17)
C6B C4B H4B 104.4
C5B C4B H4B 104.4
C214 C4B H4B 104.4
C4B C5B H5B1 109.5
C4B C5B H5B2 109.5
H5B1 C5B H5B2 109.5
C4B C5B H5B3 109.5
H5B1 C5B H5B3 109.5
H5B2 C5B H5B3 109.5
C4B C6B H6B1 109.5
C4B C6B H6B2 109.5
H6B1 C6B H6B2 109.5
C4B C6B H6B3 109.5
H6B1 C6B H6B3 109.5
H6B2 C6B H6B3 109.5
C112 C111 C116 118.1(2)
C112 C111 P1 119.38(17)
C116 C111 P1 122.51(18)
C113 C112 C111 120.8(2)
C113 C112 H112 119.6
C111 C112 H112 119.6
C112 C113 C114 121.5(2)
C112 C113 H113 119.2
C114 C113 H113 119.2
C113 C114 C115 117.7(2)
C113 C114 C1B 121.7(7)
C115 C114 C1B 120.4(7)
C113 C114 C1A 119.0(6)
C115 C114 C1A 123.2(6)
C116 C115 C114 121.1(2)
C116 C115 H115 119.5
C114 C115 H115 119.5
C115 C116 C111 120.7(2)
C115 C116 H116 119.6
C111 C116 H116 119.6
C122 C121 C126 110.4(2)
C122 C121 P1 111.67(16)
C126 C121 P1 109.05(16)
C122 C121 H121 108.5
C126 C121 H121 108.5
P1 C121 H121 108.5
C121 C122 C123 110.8(2)
C121 C122 H12A 109.5
C123 C122 H12A 109.5
C121 C122 H12B 109.5
C123 C122 H12B 109.5
H12A C122 H12B 108.1
C124 C123 C122 111.3(2)
C124 C123 H12C 109.4
C122 C123 H12C 109.4
C124 C123 H12D 109.4
C122 C123 H12D 109.4
H12C C123 H12D 108
C125 C124 C123 110.5(2)
C125 C124 H12E 109.6
C123 C124 H12E 109.6
C125 C124 H12F 109.6
C123 C124 H12F 109.6
H12E C124 H12F 108.1
C124 C125 C126 111.5(2)
C124 C125 H12G 109.3
C126 C125 H12G 109.3
C124 C125 H12H 109.3
C126 C125 H12H 109.3
H12G C125 H12H 108
C125 C126 C121 112.1(2)
C125 C126 H12I 109.2
C121 C126 H12I 109.2
C125 C126 H12J 109.2
C121 C126 H12J 109.2
H12I C126 H12J 107.9
C132 C131 C136 110.5(2)
C132 C131 P1 109.49(15)
C136 C131 P1 115.69(17)
C132 C131 H131 106.9
C136 C131 H131 106.9
P1 C131 H131 106.9
C133 C132 C131 111.0(2)
C133 C132 H13A 109.4
C131 C132 H13A 109.4
C133 C132 H13B 109.4
C131 C132 H13B 109.4
H13A C132 H13B 108
C134 C133 C132 111.1(2)
C134 C133 H13C 109.4
C132 C133 H13C 109.4
C134 C133 H13D 109.4
C132 C133 H13D 109.4
H13C C133 H13D 108
C133 C134 C135 111.8(2)
C133 C134 H13E 109.3
C135 C134 H13E 109.3
C133 C134 H13F 109.3
C135 C134 H13F 109.3
H13E C134 H13F 107.9
C134 C135 C136 111.7(2)
C134 C135 H13G 109.3
C136 C135 H13G 109.3
C134 C135 H13H 109.3
C136 C135 H13H 109.3
H13G C135 H13H 107.9
C135 C136 C131 111.0(2)
C135 C136 H13I 109.4
C131 C136 H13I 109.4
C135 C136 H13J 109.4
C131 C136 H13J 109.4
H13I C136 H13J 108
C212 C211 C216 118.1(2)
C212 C211 P2 118.22(18)
C216 C211 P2 123.7(2)
C211 C212 C213 120.5(3)
C211 C212 H212 119.7
C213 C212 H212 119.7
C214 C213 C212 121.7(3)
C214 C213 H213 119.1
C212 C213 H213 119.1
C213 C214 C215 117.4(3)
C213 C214 C4B 131.0(5)
C215 C214 C4B 111.6(5)
C213 C214 C4A 111.0(4)
C215 C214 C4A 131.6(4)
C214 C215 C216 121.8(3)
C214 C215 H215 119.1
C216 C215 H215 119.1
C211 C216 C215 120.4(3)
C211 C216 H216 119.8
C215 C216 H216 119.8
C226 C221 C222 110.3(2)
C226 C221 P2 115.98(16)
C222 C221 P2 110.75(17)
C226 C221 H221 106.4
C222 C221 H221 106.4
P2 C221 H221 106.4
C221 C222 C223 109.8(2)
C221 C222 H22A 109.7
C223 C222 H22A 109.7
C221 C222 H22B 109.7
C223 C222 H22B 109.7
H22A C222 H22B 108.2
C224 C223 C222 111.8(2)
C224 C223 H22C 109.2
C222 C223 H22C 109.2
C224 C223 H22D 109.2
C222 C223 H22D 109.2
H22C C223 H22D 107.9
C223 C224 C225 111.5(2)
C223 C224 H22E 109.3
C225 C224 H22E 109.3
C223 C224 H22F 109.3
C225 C224 H22F 109.3
H22E C224 H22F 108
C224 C225 C226 112.1(2)
C224 C225 H22G 109.2
C226 C225 H22G 109.2
C224 C225 H22H 109.2
C226 C225 H22H 109.2
H22G C225 H22H 107.9
C221 C226 C225 110.6(2)
C221 C226 H22I 109.5
C225 C226 H22I 109.5
C221 C226 H22J 109.5
C225 C226 H22J 109.5
H22I C226 H22J 108.1
C236 C231 C232 110.0(2)
C236 C231 P2 112.07(16)
C232 C231 P2 110.24(15)
C236 C231 H231 108.1
C232 C231 H231 108.1
P2 C231 H231 108.1
C233 C232 C231 111.2(2)
C233 C232 H23A 109.4
C231 C232 H23A 109.4
C233 C232 H23B 109.4
C231 C232 H23B 109.4
H23A C232 H23B 108
C234 C233 C232 111.6(2)
C234 C233 H23C 109.3
C232 C233 H23C 109.3
C234 C233 H23D 109.3
C232 C233 H23D 109.3
H23C C233 H23D 108
C235 C234 C233 110.6(2)
C235 C234 H23E 109.5
C233 C234 H23E 109.5
C235 C234 H23F 109.5
C233 C234 H23F 109.5
H23E C234 H23F 108.1
C236 C235 C234 110.6(2)
C236 C235 H23G 109.5
C234 C235 H23G 109.5
C236 C235 H23H 109.5
C234 C235 H23H 109.5
H23G C235 H23H 108.1
C235 C236 C231 110.9(2)
C235 C236 H23I 109.5
C231 C236 H23I 109.5
C235 C236 H23J 109.5
C231 C236 H23J 109.5
H23I C236 H23J 108
O2A C7A C9A 120.3(5)
O2A C7A C8A 123.8(5)
C9A C7A C8A 115.9(5)
O2B C7B C9B 122.3(17)
O2B C7B C8B 122.4(14)
C9B C7B C8B 115.1(17)
C7B C8B H8B1 109.5
C7B C8B H8B2 109.5
H8B1 C8B H8B2 109.5
C7B C8B H8B3 109.5
H8B1 C8B H8B3 109.5
H8B2 C8B H8B3 109.5
C7B C9B H9B1 109.5
C7B C9B H9B2 109.5
H9B1 C9B H9B2 109.5
C7B C9B H9B3 109.5
H9B1 C9B H9B3 109.5
H9B2 C9B H9B3 109.5

loop_
_geom_bond_atom_site_label_1
_geom_bond_atom_site_label_2
_geom_bond_distance
Rh1 C01 1.802(2)
Rh1 P1 2.3237(6)
Rh1 P2 2.3253(6)
Rh1 Cl 2.3724(6)
C01 O1 1.141(3)
P1 C111 1.824(2)
P1 C121 1.843(2)
P1 C131 1.846(2)
P2 C211 1.823(2)
P2 C231 1.844(2)
P2 C221 1.846(2)
C1A C114 1.519(10)
C1A C2A 1.524(10)
C1A C3A 1.534(11)
C1A H1A 1
C2A H2A1 0.98
C2A H2A2 0.98
C2A H2A3 0.98
C3A H3A1 0.98
C3A H3A2 0.98
C3A H3A3 0.98
C4A C5A 1.517(12)
C4A C214 1.575(8)
C4A C6A 1.594(10)
C4A H4A 1
C5A H5A1 0.98
C5A H5A2 0.98
C5A H5A3 0.98
C6A H6A1 0.98
C6A H6A2 0.98
C6A H6A3 0.98
C1B C114 1.515(11)
C1B C2B 1.524(12)
C1B C3B 1.532(11)
C1B H1B 1
C2B H2B1 0.98
C2B H2B2 0.98
C2B H2B3 0.98
C3B H3B1 0.98
C3B H3B2 0.98
C3B H3B3 0.98
C4B C6B 1.440(11)
C4B C5B 1.486(14)
C4B C214 1.506(10)
C4B H4B 1
C5B H5B1 0.98
C5B H5B2 0.98
C5B H5B3 0.98
C6B H6B1 0.98
C6B H6B2 0.98
C6B H6B3 0.98
C111 C112 1.389(3)
C111 C116 1.398(3)
C112 C113 1.388(3)
C112 H112 0.95
C113 C114 1.390(3)
C113 H113 0.95
C114 C115 1.394(3)
C115 C116 1.392(3)
C115 H115 0.95
C116 H116 0.95
C121 C122 1.533(3)
C121 C126 1.540(3)
C121 H121 1
C122 C123 1.533(3)
C122 H12A 0.99
C122 H12B 0.99
C123 C124 1.525(4)
C123 H12C 0.99
C123 H12D 0.99
C124 C125 1.518(4)
C124 H12E 0.99
C124 H12F 0.99
C125 C126 1.534(3)
C125 H12G 0.99
C125 H12H 0.99
C126 H12I 0.99
C126 H12J 0.99
C131 C132 1.531(3)
C131 C136 1.536(3)
C131 H131 1
C132 C133 1.529(3)
C132 H13A 0.99
C132 H13B 0.99
C133 C134 1.516(4)
C133 H13C 0.99
C133 H13D 0.99
C134 C135 1.521(4)
C134 H13E 0.99
C134 H13F 0.99
C135 C136 1.535(3)
C135 H13G 0.99
C135 H13H 0.99
C136 H13I 0.99
C136 H13J 0.99
C211 C212 1.391(3)
C211 C216 1.392(3)
C212 C213 1.393(3)
C212 H212 0.95
C213 C214 1.383(4)
C213 H213 0.95
C214 C215 1.383(4)
C215 C216 1.393(4)
C215 H215 0.95
C216 H216 0.95
C221 C226 1.520(3)
C221 C222 1.524(3)
C221 H221 1
C222 C223 1.534(3)
C222 H22A 0.99
C222 H22B 0.99
C223 C224 1.515(4)
C223 H22C 0.99
C223 H22D 0.99
C224 C225 1.522(4)
C224 H22E 0.99
C224 H22F 0.99
C225 C226 1.529(3)
C225 H22G 0.99
C225 H22H 0.99
C226 H22I 0.99
C226 H22J 0.99
C231 C236 1.537(3)
C231 C232 1.539(3)
C231 H231 1
C232 C233 1.529(3)
C232 H23A 0.99
C232 H23B 0.99
C233 C234 1.528(4)
C233 H23C 0.99
C233 H23D 0.99
C234 C235 1.527(4)
C234 H23E 0.99
C234 H23F 0.99
C235 C236 1.521(3)
C235 H23G 0.99
C235 H23H 0.99
C236 H23I 0.99
C236 H23J 0.99
O2A C7A 1.205(6)
C7A C9A 1.499(6)
C7A C8A 1.502(8)
C8A H8A1 0.98
C8A H8A2 0.98
C8A H8A3 0.98
C9A H9A1 0.98
C9A H9A2 0.98
C9A H9A3 0.98
O2B C7B 1.186(18)
C7B C9B 1.40(2)
C7B C8B 1.52(3)
C8B H8B1 0.98
C8B H8B2 0.98
C8B H8B3 0.98
C9B H9B1 0.98
C9B H9B2 0.98
C9B H9B3 0.98

loop_
_geom_hbond_atom_site_label_D
_geom_hbond_atom_site_label_H
_geom_hbond_atom_site_label_A
_geom_hbond_site_symmetry_A
_geom_hbond_distance_DH
_geom_hbond_distance_HA
_geom_hbond_distance_DA
_geom_hbond_angle_DHA
C131 H131 Cl . 1.00 2.76 3.332(2) 116.8
C221 H221 Cl . 1.00 2.67 3.324(2) 123.0
C224 H22E O1 8_544 0.99 2.70 3.359(3) 124.2

loop_
_geom_torsion_atom_site_label_1
_geom_torsion_atom_site_label_2
_geom_torsion_atom_site_label_3
_geom_torsion_atom_site_label_4
_geom_torsion
C01 Rh1 P1 C111 -34.86(11)
Cl Rh1 P1 C111 145.75(8)
C01 Rh1 P1 C121 84.08(11)
Cl Rh1 P1 C121 -95.32(8)
C01 Rh1 P1 C131 -156.08(11)
Cl Rh1 P1 C131 24.52(9)
C01 Rh1 P2 C211 38.16(11)
Cl Rh1 P2 C211 -142.51(8)
C01 Rh1 P2 C231 -81.99(10)
Cl Rh1 P2 C231 97.34(8)
C01 Rh1 P2 C221 158.68(11)
Cl Rh1 P2 C221 -21.99(9)
C121 P1 C111 C112 -153.34(18)
C131 P1 C111 C112 95.51(18)
Rh1 P1 C111 C112 -31.89(19)
C121 P1 C111 C116 27.7(2)
C131 P1 C111 C116 -83.4(2)
Rh1 P1 C111 C116 149.18(17)
C116 C111 C112 C113 -0.6(3)
P1 C111 C112 C113 -179.56(17)
C111 C112 C113 C114 -0.3(3)
C112 C113 C114 C115 0.2(4)
C112 C113 C114 C1B 175.0(6)
C112 C113 C114 C1A -176.1(5)
C2B C1B C114 C113 157.2(7)
C3B C1B C114 C113 -79.9(12)
C2B C1B C114 C115 -28.2(12)
C3B C1B C114 C115 94.7(10)
C2B C1B C114 C1A 84(7)
C3B C1B C114 C1A -153(9)
C2A C1A C114 C113 110.5(9)
C3A C1A C114 C113 -128.6(8)
C2A C1A C114 C115 -65.5(11)
C3A C1A C114 C115 55.4(9)
C2A C1A C114 C1B -138(9)
C3A C1A C114 C1B -17(7)
C113 C114 C115 C116 0.8(4)
C1B C114 C115 C116 -174.1(6)
C1A C114 C115 C116 176.9(5)
C114 C115 C116 C111 -1.7(4)
C112 C111 C116 C115 1.5(3)
P1 C111 C116 C115 -179.52(19)
C111 P1 C121 C122 62.27(18)
C131 P1 C121 C122 172.31(17)
Rh1 P1 C121 C122 -61.95(17)
C111 P1 C121 C126 -175.40(16)
C131 P1 C121 C126 -65.36(18)
Rh1 P1 C121 C126 60.38(17)
C126 C121 C122 C123 55.1(3)
P1 C121 C122 C123 176.66(18)
C121 C122 C123 C124 -57.7(3)
C122 C123 C124 C125 57.6(3)
C123 C124 C125 C126 -55.8(3)
C124 C125 C126 C121 54.6(3)
C122 C121 C126 C125 -53.9(3)
P1 C121 C126 C125 -176.98(18)
C111 P1 C131 C132 -64.11(18)
C121 P1 C131 C132 -175.22(16)
Rh1 P1 C131 C132 62.54(17)
C111 P1 C131 C136 61.5(2)
C121 P1 C131 C136 -49.6(2)
Rh1 P1 C131 C136 -171.83(16)
C136 C131 C132 C133 56.8(3)
P1 C131 C132 C133 -174.60(17)
C131 C132 C133 C134 -56.8(3)
C132 C133 C134 C135 55.4(3)
C133 C134 C135 C136 -54.4(3)
C134 C135 C136 C131 54.4(3)
C132 C131 C136 C135 -55.5(3)
P1 C131 C136 C135 179.40(18)
C231 P2 C211 C212 156.74(18)
C221 P2 C211 C212 -92.88(19)
Rh1 P2 C211 C212 33.4(2)
C231 P2 C211 C216 -25.4(2)
C221 P2 C211 C216 85.0(2)
Rh1 P2 C211 C216 -148.73(17)
C216 C211 C212 C213 -0.2(3)
P2 C211 C212 C213 177.77(19)
C211 C212 C213 C214 0.3(4)
C212 C213 C214 C215 0.3(4)
C212 C213 C214 C4B -178.1(6)
C212 C213 C214 C4A -179.6(4)
C6B C4B C214 C213 -68.4(12)
C5B C4B C214 C213 66(2)
C6B C4B C214 C215 113.1(8)
C5B C4B C214 C215 -112(2)
C6B C4B C214 C4A -64.4(19)
C5B C4B C214 C4A 70(3)
C5A C4A C214 C213 98.3(13)
C6A C4A C214 C213 -152.7(6)
C5A C4A C214 C215 -81.5(14)
C6A C4A C214 C215 27.5(10)
C5A C4A C214 C4B -78(3)
C6A C4A C214 C4B 30.5(19)
C213 C214 C215 C216 -0.8(4)
C4B C214 C215 C216 177.9(5)
C4A C214 C215 C216 179.0(5)
C212 C211 C216 C215 -0.3(3)
P2 C211 C216 C215 -178.19(19)
C214 C215 C216 C211 0.8(4)
C211 P2 C221 C226 -70.5(2)
C231 P2 C221 C226 40.3(2)
Rh1 P2 C221 C226 163.22(16)
C211 P2 C221 C222 56.12(19)
C231 P2 C221 C222 166.96(17)
Rh1 P2 C221 C222 -70.12(18)
C226 C221 C222 C223 -59.0(3)
P2 C221 C222 C223 171.20(18)
C221 C222 C223 C224 56.9(3)
C222 C223 C224 C225 -53.6(3)
C223 C224 C225 C226 52.6(3)
C222 C221 C226 C225 58.3(3)
P2 C221 C226 C225 -174.83(19)
C224 C225 C226 C221 -55.0(3)
C211 P2 C231 C236 -62.33(19)
C221 P2 C231 C236 -172.02(17)
Rh1 P2 C231 C236 63.03(18)
C211 P2 C231 C232 174.74(16)
C221 P2 C231 C232 65.04(18)
Rh1 P2 C231 C232 -59.91(17)
C236 C231 C232 C233 55.3(3)
P2 C231 C232 C233 179.41(17)
C231 C232 C233 C234 -55.1(3)
C232 C233 C234 C235 55.7(3)
C233 C234 C235 C236 -57.2(3)
C234 C235 C236 C231 58.4(3)
C232 C231 C236 C235 -57.2(3)
P2 C231 C236 C235 179.80(18)
